data_4120697
loop_
_publ_author_name
'Smiles, Danil E.'
'Wu, Guang'
'Hayton, Trevor W.'

_publ_section_title
;
 Synthesis of uranium-ligand multiple bonds by cleavage of a trityl
 protecting group.
;
_journal_issue 1
_journal_name_full 'Journal of the American Chemical Society'
_journal_page_first 96
_journal_page_last 99
_journal_paper_doi 10.1021/ja411423a
_journal_volume 136
_journal_year 2014
_chemical_formula_sum 'C30 H78 K N3 O6 S Si6 U'
_chemical_formula_weight 1054.68
_chemical_name_systematic
; 
 ? 
;
_space_group_IT_number 2
_symmetry_cell_setting triclinic
_symmetry_space_group_name_Hall '-P 1'
_symmetry_space_group_name_H-M 'P -1'
_atom_sites_solution_hydrogens geom
_atom_sites_solution_primary direct
_atom_sites_solution_secondary difmap
_audit_creation_method SHELXL-97
_cell_angle_alpha 91.460(2)
_cell_angle_beta 105.661(2)
_cell_angle_gamma 92.752(2)
_cell_formula_units_Z 4
_cell_length_a 12.7175(3)
_cell_length_b 18.8400(5)
_cell_length_c 21.7489(6)
_cell_measurement_reflns_used 668
_cell_measurement_temperature 100(2)
_cell_volume 5007.7(2)
_computing_structure_refinement 'SHELXL-97 (Sheldrick, 2008)'
_computing_structure_solution 'SHELXS-97 (Sheldrick, 2008)'
_diffrn_ambient_temperature 100(2)
_diffrn_measured_fraction_theta_full 0.988
_diffrn_measured_fraction_theta_max 0.988
_diffrn_radiation_monochromator graphite
_diffrn_radiation_source 'fine-focus sealed tube'
_diffrn_radiation_type MoK\a
_diffrn_radiation_wavelength 0.71073
_diffrn_reflns_av_R_equivalents 0.0508
_diffrn_reflns_av_sigmaI/netI 0.0570
_diffrn_reflns_limit_h_max 16
_diffrn_reflns_limit_h_min -18
_diffrn_reflns_limit_k_max 26
_diffrn_reflns_limit_k_min -26
_diffrn_reflns_limit_l_max 29
_diffrn_reflns_limit_l_min -30
_diffrn_reflns_number 58315
_diffrn_reflns_theta_full 30.45
_diffrn_reflns_theta_max 30.45
_diffrn_reflns_theta_min 1.08
_exptl_absorpt_coefficient_mu 3.546
_exptl_absorpt_correction_T_max 0.7461
_exptl_absorpt_correction_T_min 0.6383
_exptl_absorpt_correction_type multi-scan
_exptl_absorpt_process_details SADABS
_exptl_crystal_colour yellow
_exptl_crystal_density_diffrn 1.399
_exptl_crystal_density_method 'not measured'
_exptl_crystal_description block
_exptl_crystal_F_000 2152
_exptl_crystal_size_max 0.3
_exptl_crystal_size_mid 0.3
_exptl_crystal_size_min 0.2
_refine_diff_density_max 2.076
_refine_diff_density_min -2.180
_refine_diff_density_rms 0.103
_refine_ls_extinction_method none
_refine_ls_goodness_of_fit_ref 0.901
_refine_ls_hydrogen_treatment mixed
_refine_ls_matrix_type full
_refine_ls_number_parameters 901
_refine_ls_number_reflns 30057
_refine_ls_number_restraints 0
_refine_ls_restrained_S_all 0.901
_refine_ls_R_factor_all 0.0391
_refine_ls_R_factor_gt 0.0250
_refine_ls_shift/su_max 0.005
_refine_ls_shift/su_mean 0.000
_refine_ls_structure_factor_coef Fsqd
_refine_ls_weighting_details 'calc w=1/[\s^2^(Fo^2^)+(0.0222P)^2^+0.0000P] where P=(Fo^2^+2Fc^2^)/3'
_refine_ls_weighting_scheme calc
_refine_ls_wR_factor_gt 0.0539
_refine_ls_wR_factor_ref 0.0568
_reflns_number_gt 23495
_reflns_number_total 30057
_reflns_threshold_expression >2sigma(I)
_cod_data_source_file ja411423a_si_001.cif
_cod_data_source_block complex_1
_cod_depositor_comments
;
The following automatic conversions were performed:

'_symmetry_cell_setting' value 'Triclinic' changed to 'triclinic'
according to
/usr/data/users/saulius/automatic-downloads/current/ACS/lib/dictionaries/cif_core.dic
dictionary named 'cif_core.dic' version 2.4.2 from 2011-04-26.

Automatic conversion script
Id: cif_fix_values 2281 2013-09-26 08:29:07Z andrius 
;
_cod_original_sg_symbol_H-M P-1
_cod_database_code 4120697

loop_
_symmetry_equiv_pos_as_xyz
'x, y, z'
'-x, -y, -z'

loop_
_atom_site_label
_atom_site_type_symbol
_atom_site_fract_x
_atom_site_fract_y
_atom_site_fract_z
_atom_site_U_iso_or_equiv
_atom_site_adp_type
_atom_site_occupancy
_atom_site_symmetry_multiplicity
_atom_site_calc_flag
_atom_site_refinement_flags
U1 U -0.093132(7) 0.242016(4) 0.656026(4) 0.01203(2) Uani 1 1 d .
U2 U 0.674314(7) 0.730582(4) 0.825824(4) 0.01286(2) Uani 1 1 d .
K2 K 0.25723(4) 0.73623(3) 0.84056(2) 0.01748(10) Uani 1 1 d .
Si4 Si -0.26469(6) 0.13453(4) 0.53313(3) 0.01945(13) Uani 1 1 d .
Si11 Si 0.56524(6) 0.66210(4) 0.67128(3) 0.02086(14) Uani 1 1 d .
K1 K 0.35300(4) 0.21696(3) 0.71639(2) 0.01942(10) Uani 1 1 d .
Si9 Si 0.72202(5) 0.59044(4) 0.93424(3) 0.01673(13) Uani 1 1 d .
O1 O 0.20181(14) 0.83649(9) 0.92643(8) 0.0205(4) Uani 1 1 d .
O6 O 0.31165(15) 0.71499(9) 0.97365(8) 0.0211(4) Uani 1 1 d .
O4 O 0.26062(14) 0.59587(9) 0.88574(8) 0.0186(3) Uani 1 1 d .
S2 S 0.49071(5) 0.69391(3) 0.83321(3) 0.02022(12) Uani 1 1 d .
Si6 Si -0.19810(6) 0.40841(4) 0.61072(3) 0.01810(13) Uani 1 1 d .
Si3 Si -0.07197(6) 0.06405(4) 0.61846(3) 0.02031(14) Uani 1 1 d .
S1 S 0.10506(5) 0.23171(4) 0.68475(3) 0.02155(12) Uani 1 1 d .
Si10 Si 0.88548(5) 0.61846(4) 0.85964(3) 0.01752(13) Uani 1 1 d .
Si8 Si 0.81235(5) 0.87106(4) 0.93809(3) 0.01660(13) Uani 1 1 d .
Si2 Si -0.22749(6) 0.19993(4) 0.77484(3) 0.01973(14) Uani 1 1 d .
Si7 Si 0.58158(6) 0.88857(4) 0.86179(3) 0.01909(13) Uani 1 1 d .
Si12 Si 0.70620(5) 0.79705(4) 0.68073(3) 0.01819(13) Uani 1 1 d .
Si5 Si -0.02538(6) 0.35894(4) 0.55106(3) 0.01766(13) Uani 1 1 d .
Si1 Si -0.02077(6) 0.29182(4) 0.81629(3) 0.02193(14) Uani 1 1 d .
O10 O 0.37390(16) 0.33523(10) 0.64874(10) 0.0295(4) Uani 1 1 d .
C31 C 0.2769(2) 0.54806(14) 0.83828(12) 0.0219(5) Uani 1 1 d .
H153 H 0.2810 0.5001 0.8537 0.026 Uiso 1 1 calc R
H152 H 0.3449 0.5612 0.8283 0.026 Uiso 1 1 calc R
C13 C 0.0019(2) 0.27248(14) 0.51485(13) 0.0259(6) Uani 1 1 d .
H41 H 0.0344 0.2415 0.5483 0.039 Uiso 1 1 calc R
H42 H 0.0508 0.2813 0.4888 0.039 Uiso 1 1 calc R
H40 H -0.0657 0.2504 0.4890 0.039 Uiso 1 1 calc R
C37 C 0.1191(2) 0.90843(15) 0.84021(13) 0.0256(6) Uani 1 1 d .
H140 H 0.0485 0.8847 0.8376 0.031 Uiso 1 1 calc R
H141 H 0.1073 0.9570 0.8275 0.031 Uiso 1 1 calc R
O2 O 0.17018(14) 0.87277(10) 0.79849(8) 0.0219(4) Uani 1 1 d .
C8 C -0.1479(3) -0.02382(15) 0.59001(16) 0.0356(7) Uani 1 1 d .
H38 H -0.2098 -0.0289 0.6072 0.053 Uiso 1 1 calc R
H37 H -0.1002 -0.0616 0.6041 0.053 Uiso 1 1 calc R
H39 H -0.1726 -0.0258 0.5442 0.053 Uiso 1 1 calc R
C28 C 1.0147(2) 0.62486(15) 0.92621(13) 0.0245(5) Uani 1 1 d .
H64 H 1.0148 0.6657 0.9535 0.037 Uiso 1 1 calc R
H63 H 1.0764 0.6294 0.9088 0.037 Uiso 1 1 calc R
H62 H 1.0194 0.5827 0.9505 0.037 Uiso 1 1 calc R
C2 C 0.0404(2) 0.37094(15) 0.78497(14) 0.0280(6) Uani 1 1 d .
H6 H 0.0753 0.3553 0.7534 0.042 Uiso 1 1 calc R
H5 H 0.0934 0.3961 0.8195 0.042 Uiso 1 1 calc R
H4 H -0.0163 0.4019 0.7660 0.042 Uiso 1 1 calc R
C32 C 0.1830(2) 0.55109(14) 0.77979(13) 0.0245(5) Uani 1 1 d .
H130 H 0.1877 0.5149 0.7483 0.029 Uiso 1 1 calc R
H131 H 0.1143 0.5427 0.7905 0.029 Uiso 1 1 calc R
C10 C -0.1240(2) 0.49659(14) 0.63803(13) 0.0258(5) Uani 1 1 d .
H20 H -0.0655 0.4910 0.6758 0.039 Uiso 1 1 calc R
H21 H -0.1739 0.5292 0.6474 0.039 Uiso 1 1 calc R
H19 H -0.0946 0.5148 0.6049 0.039 Uiso 1 1 calc R
C20 C 0.9155(2) 0.80149(14) 0.95647(14) 0.0269(6) Uani 1 1 d .
H72 H 0.8814 0.7580 0.9657 0.040 Uiso 1 1 calc R
H71 H 0.9744 0.8173 0.9928 0.040 Uiso 1 1 calc R
H70 H 0.9436 0.7935 0.9203 0.040 Uiso 1 1 calc R
C6 C 0.0491(2) 0.06480(16) 0.58532(15) 0.0321(6) Uani 1 1 d .
H43 H 0.0250 0.0670 0.5396 0.048 Uiso 1 1 calc R
H45 H 0.0873 0.0223 0.5966 0.048 Uiso 1 1 calc R
H44 H 0.0971 0.1056 0.6027 0.048 Uiso 1 1 calc R
C5 C -0.3759(2) 0.06629(16) 0.53546(13) 0.0288(6) Uani 1 1 d .
H33 H -0.3532 0.0197 0.5281 0.043 Uiso 1 1 calc R
H32 H -0.4412 0.0752 0.5029 0.043 Uiso 1 1 calc R
H31 H -0.3902 0.0690 0.5766 0.043 Uiso 1 1 calc R
C47 C 0.3123(2) 0.03615(15) 0.75419(13) 0.0277(6) Uani 1 1 d .
H113 H 0.2368 0.0490 0.7406 0.033 Uiso 1 1 calc R
H112 H 0.3157 -0.0064 0.7787 0.033 Uiso 1 1 calc R
C22 C 0.5985(2) 0.84187(16) 0.61988(13) 0.0276(6) Uani 1 1 d .
H86 H 0.5667 0.8093 0.5843 0.041 Uiso 1 1 calc R
H87 H 0.6311 0.8829 0.6053 0.041 Uiso 1 1 calc R
H85 H 0.5427 0.8564 0.6389 0.041 Uiso 1 1 calc R
C44 C 0.3358(3) 0.13628(16) 0.56110(13) 0.0325(7) Uani 1 1 d .
H118 H 0.3550 0.1297 0.5212 0.039 Uiso 1 1 calc R
H119 H 0.2568 0.1370 0.5516 0.039 Uiso 1 1 calc R
C29 C 0.9111(2) 0.68253(18) 0.79982(14) 0.0344(7) Uani 1 1 d .
H66 H 0.8519 0.6775 0.7615 0.052 Uiso 1 1 calc R
H61 H 0.9783 0.6726 0.7900 0.052 Uiso 1 1 calc R
H65 H 0.9163 0.7303 0.8173 0.052 Uiso 1 1 calc R
C26 C 0.6712(2) 0.64888(16) 0.98984(12) 0.0273(6) Uani 1 1 d .
H69 H 0.7307 0.6793 1.0151 0.041 Uiso 1 1 calc R
H68 H 0.6414 0.6199 1.0174 0.041 Uiso 1 1 calc R
H67 H 0.6153 0.6774 0.9654 0.041 Uiso 1 1 calc R
C41 C 0.3487(2) 0.59860(14) 0.94271(12) 0.0210(5) Uani 1 1 d .
H151 H 0.4145 0.6197 0.9346 0.025 Uiso 1 1 calc R
H150 H 0.3631 0.5510 0.9575 0.025 Uiso 1 1 calc R
C11 C -0.3142(2) 0.42427(16) 0.53834(14) 0.0300(6) Uani 1 1 d .
H26 H -0.2855 0.4447 0.5058 0.045 Uiso 1 1 calc R
H25 H -0.3627 0.4563 0.5500 0.045 Uiso 1 1 calc R
H27 H -0.3536 0.3799 0.5223 0.045 Uiso 1 1 calc R
C1 C -0.0763(3) 0.32991(19) 0.88134(15) 0.0468(9) Uani 1 1 d .
H2 H -0.1329 0.3612 0.8632 0.070 Uiso 1 1 calc R
H3 H -0.0185 0.3559 0.9126 0.070 Uiso 1 1 calc R
H1 H -0.1058 0.2920 0.9014 0.070 Uiso 1 1 calc R
C12 C -0.0870(2) 0.41411(15) 0.48092(12) 0.0258(6) Uani 1 1 d .
H50 H -0.1535 0.3903 0.4554 0.039 Uiso 1 1 calc R
H51 H -0.0363 0.4205 0.4556 0.039 Uiso 1 1 calc R
H49 H -0.1026 0.4597 0.4960 0.039 Uiso 1 1 calc R
C4 C -0.3328(3) 0.25685(19) 0.79424(15) 0.0367(7) Uani 1 1 d .
H10 H -0.2985 0.2884 0.8302 0.055 Uiso 1 1 calc R
H12 H -0.3886 0.2270 0.8045 0.055 Uiso 1 1 calc R
H11 H -0.3652 0.2842 0.7580 0.055 Uiso 1 1 calc R
C45 C 0.3753(3) 0.07644(15) 0.60388(13) 0.0306(6) Uani 1 1 d .
H117 H 0.3487 0.0312 0.5815 0.037 Uiso 1 1 calc R
H115 H 0.4547 0.0781 0.6164 0.037 Uiso 1 1 calc R
C27 C 0.6108(2) 0.52248(14) 0.89379(13) 0.0238(5) Uani 1 1 d .
H52 H 0.5533 0.5454 0.8644 0.036 Uiso 1 1 calc R
H53 H 0.5823 0.4996 0.9253 0.036 Uiso 1 1 calc R
H54 H 0.6400 0.4876 0.8709 0.036 Uiso 1 1 calc R
C65 C 0.1905(2) 0.90823(14) 0.90764(13) 0.0236(5) Uani 1 1 d .
H143 H 0.2618 0.9308 0.9102 0.028 Uiso 1 1 calc R
H142 H 0.1579 0.9346 0.9360 0.028 Uiso 1 1 calc R
C14 C 0.1086(2) 0.40440(15) 0.59541(13) 0.0254(5) Uani 1 1 d .
H48 H 0.0962 0.4497 0.6126 0.038 Uiso 1 1 calc R
H46 H 0.1536 0.4113 0.5668 0.038 Uiso 1 1 calc R
H47 H 0.1449 0.3756 0.6296 0.038 Uiso 1 1 calc R
C51 C 0.3954(2) 0.35280(17) 0.84056(15) 0.0367(7) Uani 1 1 d .
H129 H 0.3165 0.3499 0.8331 0.044 Uiso 1 1 calc R
H128 H 0.4242 0.3972 0.8639 0.044 Uiso 1 1 calc R
C35 C 0.1425(2) 0.82050(15) 0.69345(13) 0.0267(6) Uani 1 1 d .
H137 H 0.1034 0.8243 0.6488 0.032 Uiso 1 1 calc R
H136 H 0.2201 0.8286 0.6979 0.032 Uiso 1 1 calc R
C40 C 0.3162(2) 0.64295(14) 0.99244(12) 0.0209(5) Uani 1 1 d .
H149 H 0.2453 0.6256 0.9963 0.025 Uiso 1 1 calc R
H148 H 0.3693 0.6398 1.0336 0.025 Uiso 1 1 calc R
C39 C 0.2595(2) 0.75779(14) 1.01050(12) 0.0227(5) Uani 1 1 d .
H146 H 0.2964 0.7550 1.0556 0.027 Uiso 1 1 calc R
H147 H 0.1840 0.7403 1.0036 0.027 Uiso 1 1 calc R
C33 C 0.1090(2) 0.62735(15) 0.69546(12) 0.0270(6) Uani 1 1 d .
H133 H 0.0361 0.6244 0.7015 0.032 Uiso 1 1 calc R
H132 H 0.1137 0.5894 0.6655 0.032 Uiso 1 1 calc R
C30 C 0.8718(3) 0.52706(17) 0.82188(16) 0.0394(8) Uani 1 1 d .
H58 H 0.8427 0.4943 0.8470 0.059 Uiso 1 1 calc R
H60 H 0.9423 0.5131 0.8197 0.059 Uiso 1 1 calc R
H59 H 0.8233 0.5269 0.7795 0.059 Uiso 1 1 calc R
N4 N 0.69718(16) 0.83997(10) 0.87956(9) 0.0159(4) Uani 1 1 d .
C46 C 0.3547(2) 0.02284(14) 0.69700(13) 0.0283(6) Uani 1 1 d .
H114 H 0.4323 0.0151 0.7106 0.034 Uiso 1 1 calc R
H116 H 0.3170 -0.0192 0.6727 0.034 Uiso 1 1 calc R
N5 N 0.65089(16) 0.72956(11) 0.71661(9) 0.0169(4) Uani 1 1 d .
C23 C 0.8111(2) 0.76884(15) 0.64001(12) 0.0258(6) Uani 1 1 d .
H73 H 0.8747 0.7549 0.6714 0.039 Uiso 1 1 calc R
H75 H 0.8310 0.8078 0.6170 0.039 Uiso 1 1 calc R
H74 H 0.7811 0.7294 0.6107 0.039 Uiso 1 1 calc R
C15 C 0.4989(2) 0.87048(15) 0.77634(13) 0.0255(6) Uani 1 1 d .
H94 H 0.5300 0.8985 0.7487 0.038 Uiso 1 1 calc R
H95 H 0.4248 0.8828 0.7717 0.038 Uiso 1 1 calc R
H96 H 0.4997 0.8209 0.7651 0.038 Uiso 1 1 calc R
C9 C -0.2662(2) 0.38043(14) 0.67368(13) 0.0245(5) Uani 1 1 d .
H23 H -0.3067 0.3358 0.6606 0.037 Uiso 1 1 calc R
H24 H -0.3151 0.4158 0.6792 0.037 Uiso 1 1 calc R
H22 H -0.2116 0.3755 0.7133 0.037 Uiso 1 1 calc R
C43 C 0.3432(3) 0.26030(17) 0.55600(14) 0.0354(7) Uani 1 1 d .
H121 H 0.2652 0.2615 0.5510 0.042 Uiso 1 1 calc R
H120 H 0.3549 0.2558 0.5138 0.042 Uiso 1 1 calc R
C16 C 0.4926(2) 0.87029(17) 0.91660(14) 0.0307(6) Uani 1 1 d .
H91 H 0.4835 0.8199 0.9206 0.046 Uiso 1 1 calc R
H93 H 0.4224 0.8892 0.8993 0.046 Uiso 1 1 calc R
H92 H 0.5265 0.8924 0.9579 0.046 Uiso 1 1 calc R
C38 C 0.2633(2) 0.83260(14) 0.99141(11) 0.0215(5) Uani 1 1 d .
H145 H 0.2328 0.8625 1.0185 0.026 Uiso 1 1 calc R
H144 H 0.3385 0.8494 0.9964 0.026 Uiso 1 1 calc R
C25 C 0.5798(3) 0.57777(15) 0.71578(14) 0.0345(7) Uani 1 1 d .
H97 H 0.6548 0.5656 0.7266 0.052 Uiso 1 1 calc R
H99 H 0.5348 0.5402 0.6894 0.052 Uiso 1 1 calc R
H98 H 0.5572 0.5843 0.7541 0.052 Uiso 1 1 calc R
O8 O 0.33600(15) 0.08335(10) 0.65867(8) 0.0228(4) Uani 1 1 d .
C7 C -0.0267(2) 0.06049(15) 0.70825(13) 0.0288(6) Uani 1 1 d .
H7A H 0.0041 0.1064 0.7263 0.043 Uiso 1 1 calc R
H7B H 0.0274 0.0259 0.7203 0.043 Uiso 1 1 calc R
H7C H -0.0884 0.0474 0.7238 0.043 Uiso 1 1 calc R
N2 N -0.15049(16) 0.13654(10) 0.59743(9) 0.0151(4) Uani 1 1 d .
N3 N -0.11143(16) 0.34426(10) 0.59971(9) 0.0156(4) Uani 1 1 d .
C50 C 0.4436(2) 0.29185(17) 0.87826(14) 0.0337(7) Uani 1 1 d .
H106 H 0.5208 0.2912 0.8808 0.040 Uiso 1 1 calc R
H107 H 0.4360 0.2966 0.9214 0.040 Uiso 1 1 calc R
C34 C 0.1304(2) 0.69703(15) 0.67021(12) 0.0259(6) Uani 1 1 d .
H135 H 0.2033 0.6998 0.6641 0.031 Uiso 1 1 calc R
H134 H 0.0781 0.7026 0.6292 0.031 Uiso 1 1 calc R
O5 O 0.12118(15) 0.75237(10) 0.71427(8) 0.0232(4) Uani 1 1 d .
C42 C 0.3765(3) 0.40561(16) 0.74108(16) 0.0362(7) Uani 1 1 d .
H126 H 0.3998 0.4515 0.7631 0.043 Uiso 1 1 calc R
H127 H 0.2973 0.4005 0.7303 0.043 Uiso 1 1 calc R
C18 C 0.7813(2) 0.89580(15) 1.01509(13) 0.0277(6) Uani 1 1 d .
H77 H 0.7268 0.9305 1.0075 0.042 Uiso 1 1 calc R
H78 H 0.8467 0.9154 1.0452 0.042 Uiso 1 1 calc R
H76 H 0.7544 0.8542 1.0320 0.042 Uiso 1 1 calc R
C21 C 0.7808(2) 0.86706(14) 0.74206(12) 0.0236(5) Uani 1 1 d .
H84 H 0.7299 0.8886 0.7613 0.035 Uiso 1 1 calc R
H83 H 0.8148 0.9027 0.7219 0.035 Uiso 1 1 calc R
H82 H 0.8357 0.8456 0.7744 0.035 Uiso 1 1 calc R
C49 C 0.4204(2) 0.16744(17) 0.88462(13) 0.0316(6) Uani 1 1 d .
H109 H 0.4099 0.1743 0.9269 0.038 Uiso 1 1 calc R
H108 H 0.4971 0.1602 0.8892 0.038 Uiso 1 1 calc R
C17 C 0.6126(2) 0.98726(14) 0.86700(15) 0.0309(6) Uani 1 1 d .
H89 H 0.6471 1.0022 0.9106 0.046 Uiso 1 1 calc R
H90 H 0.5458 1.0110 0.8519 0.046 Uiso 1 1 calc R
H88 H 0.6608 0.9991 0.8411 0.046 Uiso 1 1 calc R
C19 C 0.8852(2) 0.95127(14) 0.91572(13) 0.0257(5) Uani 1 1 d .
H81 H 0.8924 0.9439 0.8732 0.039 Uiso 1 1 calc R
H79 H 0.9565 0.9586 0.9452 0.039 Uiso 1 1 calc R
H80 H 0.8440 0.9923 0.9173 0.039 Uiso 1 1 calc R
C3 C -0.1792(3) 0.14109(15) 0.84368(13) 0.0300(6) Uani 1 1 d .
H18 H -0.1316 0.1075 0.8333 0.045 Uiso 1 1 calc R
H16 H -0.2410 0.1161 0.8522 0.045 Uiso 1 1 calc R
H17 H -0.1402 0.1695 0.8808 0.045 Uiso 1 1 calc R
C24 C 0.5967(3) 0.63830(17) 0.59382(13) 0.0318(6) Uani 1 1 d .
H103 H 0.5909 0.6794 0.5681 0.048 Uiso 1 1 calc R
H105 H 0.5456 0.6011 0.5713 0.048 Uiso 1 1 calc R
H104 H 0.6696 0.6223 0.6026 0.048 Uiso 1 1 calc R
C48 C 0.3517(2) 0.10474(17) 0.85069(13) 0.0308(6) Uani 1 1 d .
H110 H 0.3658 0.0633 0.8766 0.037 Uiso 1 1 calc R
H111 H 0.2748 0.1138 0.8424 0.037 Uiso 1 1 calc R
C36 C 0.1053(2) 0.87430(16) 0.73364(13) 0.0287(6) Uani 1 1 d .
H139 H 0.1123 0.9213 0.7176 0.034 Uiso 1 1 calc R
H138 H 0.0289 0.8639 0.7315 0.034 Uiso 1 1 calc R
O11 O 0.42243(16) 0.35025(10) 0.78132(10) 0.0299(4) Uani 1 1 d .
O3 O 0.18809(15) 0.62002(10) 0.75474(8) 0.0248(4) Uani 1 1 d .
O12 O 0.37864(15) 0.09249(10) 0.79202(8) 0.0228(4) Uani 1 1 d .
O9 O 0.38838(15) 0.22789(11) 0.84800(9) 0.0280(4) Uani 1 1 d .
N6 N 0.76955(15) 0.64090(10) 0.88072(9) 0.0142(4) Uani 1 1 d .
O7 O 0.38493(15) 0.20119(10) 0.59232(8) 0.0246(4) Uani 1 1 d .
N1 N -0.12049(17) 0.24593(11) 0.75635(9) 0.0165(4) Uani 1 1 d .
C52 C 0.4192(2) 0.68514(18) 0.65053(14) 0.0340(7) Uani 1 1 d .
H100 H 0.3978 0.6937 0.6890 0.051 Uiso 1 1 calc R
H101 H 0.3741 0.6464 0.6259 0.051 Uiso 1 1 calc R
H102 H 0.4105 0.7271 0.6260 0.051 Uiso 1 1 calc R
C53 C 0.4142(3) 0.40120(16) 0.68131(17) 0.0358(7) Uani 1 1 d .
H125 H 0.3869 0.4401 0.6542 0.043 Uiso 1 1 calc R
H124 H 0.4935 0.4047 0.6922 0.043 Uiso 1 1 calc R
C54 C 0.8307(2) 0.53864(16) 0.98777(14) 0.0316(6) Uani 1 1 d .
H56 H 0.8578 0.5055 0.9623 0.047 Uiso 1 1 calc R
H55 H 0.8002 0.5133 1.0172 0.047 Uiso 1 1 calc R
H57 H 0.8897 0.5708 1.0111 0.047 Uiso 1 1 calc R
C55 C -0.2327(3) 0.11907(18) 0.45480(13) 0.0390(8) Uani 1 1 d .
H36 H -0.1813 0.1558 0.4495 0.058 Uiso 1 1 calc R
H34 H -0.2987 0.1199 0.4206 0.058 Uiso 1 1 calc R
H35 H -0.2018 0.0736 0.4542 0.058 Uiso 1 1 calc R
C56 C -0.3094(3) 0.1409(2) 0.70617(15) 0.0403(8) Uani 1 1 d .
H13 H -0.3467 0.1696 0.6721 0.060 Uiso 1 1 calc R
H14 H -0.3619 0.1116 0.7200 0.060 Uiso 1 1 calc R
H15 H -0.2613 0.1112 0.6913 0.060 Uiso 1 1 calc R
C57 C -0.3283(3) 0.22260(17) 0.53034(17) 0.0426(8) Uani 1 1 d .
H28 H -0.3524 0.2300 0.5681 0.064 Uiso 1 1 calc R
H29 H -0.3897 0.2230 0.4933 0.064 Uiso 1 1 calc R
H30 H -0.2753 0.2599 0.5283 0.064 Uiso 1 1 calc R
C58 C 0.4001(3) 0.32750(17) 0.58934(15) 0.0359(7) Uani 1 1 d .
H122 H 0.4786 0.3254 0.5966 0.043 Uiso 1 1 calc R
H123 H 0.3763 0.3678 0.5633 0.043 Uiso 1 1 calc R
C59 C 0.0917(3) 0.23388(18) 0.85556(14) 0.0378(7) Uani 1 1 d .
H8 H 0.0619 0.1946 0.8740 0.057 Uiso 1 1 calc R
H7 H 0.1451 0.2611 0.8885 0.057 Uiso 1 1 calc R
H9 H 0.1258 0.2162 0.8243 0.057 Uiso 1 1 calc R

loop_
_atom_site_aniso_label
_atom_site_aniso_U_11
_atom_site_aniso_U_22
_atom_site_aniso_U_33
_atom_site_aniso_U_23
_atom_site_aniso_U_13
_atom_site_aniso_U_12
U1 0.01304(4) 0.01237(4) 0.01065(4) -0.00024(3) 0.00323(3) 0.00053(3)
U2 0.01211(4) 0.01315(4) 0.01359(4) 0.00206(3) 0.00374(3) 0.00124(3)
K2 0.0184(2) 0.0180(2) 0.0158(2) -0.00064(18) 0.00404(19) 0.00297(18)
Si4 0.0203(3) 0.0189(3) 0.0159(3) -0.0044(2) 0.0005(3) -0.0031(3)
Si11 0.0184(3) 0.0254(4) 0.0163(3) 0.0002(3) 0.0015(3) -0.0046(3)
K1 0.0182(2) 0.0203(3) 0.0195(2) -0.00351(19) 0.00494(19) 0.00178(19)
Si9 0.0161(3) 0.0174(3) 0.0158(3) 0.0033(2) 0.0028(2) -0.0002(2)
O1 0.0228(9) 0.0202(9) 0.0178(8) -0.0020(7) 0.0044(7) 0.0023(7)
O6 0.0258(9) 0.0207(9) 0.0186(8) 0.0004(7) 0.0093(7) -0.0003(7)
O4 0.0185(8) 0.0194(9) 0.0180(8) 0.0004(7) 0.0045(7) 0.0036(7)
S2 0.0137(3) 0.0208(3) 0.0276(3) 0.0051(2) 0.0078(2) 0.0004(2)
Si6 0.0184(3) 0.0153(3) 0.0191(3) 0.0024(2) 0.0021(3) 0.0028(2)
Si3 0.0205(3) 0.0151(3) 0.0253(3) -0.0028(3) 0.0062(3) 0.0022(3)
S1 0.0141(3) 0.0257(3) 0.0240(3) -0.0005(2) 0.0035(2) 0.0029(2)
Si10 0.0144(3) 0.0206(3) 0.0180(3) -0.0011(2) 0.0045(2) 0.0054(2)
Si8 0.0163(3) 0.0150(3) 0.0187(3) -0.0014(2) 0.0050(2) 0.0020(2)
Si2 0.0195(3) 0.0261(4) 0.0150(3) -0.0011(3) 0.0078(3) -0.0018(3)
Si7 0.0156(3) 0.0157(3) 0.0268(4) 0.0015(3) 0.0066(3) 0.0038(2)
Si12 0.0161(3) 0.0236(4) 0.0140(3) 0.0037(2) 0.0030(2) -0.0027(3)
Si5 0.0203(3) 0.0175(3) 0.0147(3) 0.0016(2) 0.0044(3) -0.0023(2)
Si1 0.0295(4) 0.0217(4) 0.0136(3) -0.0028(3) 0.0057(3) -0.0057(3)
O10 0.0263(10) 0.0236(10) 0.0402(11) 0.0020(8) 0.0122(9) -0.0013(8)
C31 0.0223(13) 0.0168(12) 0.0284(13) -0.0015(10) 0.0098(10) 0.0030(9)
C13 0.0334(15) 0.0240(14) 0.0236(13) 0.0006(10) 0.0134(11) 0.0015(11)
C37 0.0238(13) 0.0253(14) 0.0287(14) 0.0002(11) 0.0076(11) 0.0095(10)
O2 0.0221(9) 0.0213(9) 0.0216(9) 0.0007(7) 0.0042(7) 0.0058(7)
C8 0.0381(17) 0.0172(14) 0.0475(18) -0.0034(12) 0.0056(14) -0.0009(11)
C28 0.0172(12) 0.0297(15) 0.0262(13) 0.0034(11) 0.0040(10) 0.0065(10)
C2 0.0336(15) 0.0219(14) 0.0312(14) -0.0061(11) 0.0152(12) -0.0049(11)
C32 0.0270(14) 0.0192(13) 0.0274(13) -0.0054(10) 0.0082(11) 0.0004(10)
C10 0.0308(15) 0.0172(13) 0.0280(14) -0.0009(10) 0.0060(11) 0.0005(10)
C20 0.0225(13) 0.0209(14) 0.0344(15) -0.0012(11) 0.0022(11) 0.0057(10)
C6 0.0251(14) 0.0326(16) 0.0399(16) -0.0140(12) 0.0121(12) 0.0048(12)
C5 0.0200(13) 0.0386(17) 0.0256(13) -0.0111(11) 0.0052(11) -0.0086(11)
C47 0.0311(15) 0.0236(14) 0.0288(14) 0.0018(11) 0.0096(12) -0.0029(11)
C22 0.0266(14) 0.0332(16) 0.0201(12) 0.0100(11) 0.0009(10) -0.0013(11)
C44 0.0421(17) 0.0360(17) 0.0188(13) -0.0069(11) 0.0104(12) -0.0127(13)
C29 0.0239(14) 0.054(2) 0.0312(15) 0.0169(14) 0.0145(12) 0.0109(13)
C26 0.0298(15) 0.0352(16) 0.0172(12) -0.0030(11) 0.0079(11) -0.0023(11)
C41 0.0176(12) 0.0209(13) 0.0232(12) 0.0056(10) 0.0028(10) 0.0013(9)
C11 0.0266(14) 0.0267(15) 0.0319(15) 0.0055(11) -0.0019(11) 0.0080(11)
C1 0.072(2) 0.044(2) 0.0295(16) -0.0205(14) 0.0304(17) -0.0278(17)
C12 0.0321(15) 0.0260(14) 0.0178(12) 0.0044(10) 0.0048(11) -0.0036(11)
C4 0.0311(16) 0.056(2) 0.0323(16) 0.0056(14) 0.0217(13) 0.0111(14)
C45 0.0428(17) 0.0275(15) 0.0251(14) -0.0108(11) 0.0176(12) -0.0052(12)
C27 0.0224(13) 0.0201(13) 0.0276(13) 0.0061(10) 0.0048(10) -0.0022(10)
C65 0.0220(13) 0.0191(13) 0.0306(14) -0.0029(10) 0.0081(11) 0.0058(10)
C14 0.0229(13) 0.0258(14) 0.0264(13) 0.0054(11) 0.0056(11) -0.0051(10)
C51 0.0268(15) 0.0362(17) 0.0467(18) -0.0228(14) 0.0114(13) 0.0040(12)
C35 0.0301(15) 0.0299(15) 0.0197(12) 0.0068(10) 0.0060(11) 0.0010(11)
C40 0.0213(12) 0.0228(13) 0.0163(11) 0.0054(9) 0.0013(9) -0.0024(9)
C39 0.0238(13) 0.0294(14) 0.0156(11) -0.0028(10) 0.0080(10) -0.0032(10)
C33 0.0284(14) 0.0323(16) 0.0177(12) -0.0072(10) 0.0026(10) 0.0012(11)
C30 0.0316(16) 0.0367(18) 0.0486(19) -0.0195(14) 0.0096(14) 0.0084(13)
N4 0.0152(10) 0.0132(10) 0.0202(10) 0.0020(7) 0.0063(8) 0.0000(7)
C46 0.0378(16) 0.0177(13) 0.0295(14) -0.0028(10) 0.0097(12) 0.0018(11)
N5 0.0142(9) 0.0209(11) 0.0150(9) 0.0046(8) 0.0030(7) 0.0002(8)
C23 0.0252(14) 0.0348(16) 0.0190(12) 0.0015(11) 0.0096(10) -0.0048(11)
C15 0.0213(13) 0.0222(14) 0.0314(14) 0.0089(11) 0.0027(11) 0.0069(10)
C9 0.0202(13) 0.0236(14) 0.0310(14) 0.0003(11) 0.0084(11) 0.0050(10)
C43 0.0427(18) 0.0394(18) 0.0238(14) 0.0090(12) 0.0084(13) 0.0002(14)
C16 0.0235(14) 0.0375(17) 0.0356(15) -0.0010(12) 0.0150(12) 0.0068(12)
C38 0.0225(13) 0.0279(14) 0.0146(11) -0.0055(9) 0.0070(9) -0.0014(10)
C25 0.0492(19) 0.0224(15) 0.0287(15) -0.0013(11) 0.0070(13) -0.0084(13)
O8 0.0267(10) 0.0237(10) 0.0187(8) -0.0017(7) 0.0074(7) 0.0022(7)
C7 0.0328(15) 0.0214(14) 0.0306(14) 0.0072(11) 0.0043(12) 0.0059(11)
N2 0.0161(10) 0.0127(9) 0.0164(9) -0.0016(7) 0.0047(8) -0.0013(7)
N3 0.0164(10) 0.0158(10) 0.0137(9) 0.0004(7) 0.0024(7) -0.0003(7)
C50 0.0255(14) 0.0453(19) 0.0280(14) -0.0223(13) 0.0056(11) 0.0013(12)
C34 0.0283(14) 0.0338(16) 0.0162(12) -0.0030(10) 0.0068(10) 0.0033(11)
O5 0.0301(10) 0.0236(10) 0.0165(8) -0.0004(7) 0.0075(7) 0.0010(7)
C42 0.0298(16) 0.0195(14) 0.057(2) -0.0104(13) 0.0078(14) 0.0041(11)
C18 0.0331(15) 0.0288(15) 0.0212(13) -0.0014(10) 0.0068(11) 0.0057(11)
C21 0.0210(13) 0.0268(14) 0.0224(12) 0.0028(10) 0.0060(10) -0.0055(10)
C49 0.0325(16) 0.0463(19) 0.0165(12) 0.0004(12) 0.0075(11) 0.0039(13)
C17 0.0266(15) 0.0183(13) 0.0434(17) 0.0021(12) 0.0012(12) 0.0066(10)
C19 0.0235(13) 0.0220(13) 0.0303(14) -0.0039(10) 0.0065(11) -0.0042(10)
C3 0.0391(17) 0.0253(15) 0.0283(14) 0.0058(11) 0.0144(12) -0.0039(12)
C24 0.0351(16) 0.0356(17) 0.0222(13) -0.0048(11) 0.0052(12) -0.0054(12)
C48 0.0330(16) 0.0395(17) 0.0236(13) 0.0028(12) 0.0135(12) 0.0032(12)
C36 0.0303(15) 0.0280(15) 0.0254(13) 0.0060(11) 0.0022(11) 0.0074(11)
O11 0.0227(10) 0.0261(11) 0.0397(11) -0.0114(8) 0.0069(8) 0.0048(8)
O3 0.0279(10) 0.0224(10) 0.0199(9) -0.0020(7) -0.0004(7) -0.0003(7)
O12 0.0237(9) 0.0273(10) 0.0184(8) 0.0001(7) 0.0072(7) 0.0035(7)
O9 0.0226(10) 0.0359(12) 0.0223(9) -0.0087(8) 0.0012(7) 0.0032(8)
N6 0.0132(9) 0.0140(9) 0.0160(9) 0.0007(7) 0.0047(7) 0.0018(7)
O7 0.0264(10) 0.0273(10) 0.0197(9) -0.0011(7) 0.0062(7) -0.0028(8)
N1 0.0208(10) 0.0177(10) 0.0116(9) 0.0016(7) 0.0050(8) 0.0019(8)
C52 0.0197(14) 0.053(2) 0.0252(14) -0.0010(13) 0.0004(11) -0.0064(13)
C53 0.0285(15) 0.0198(14) 0.059(2) 0.0013(13) 0.0118(14) -0.0011(11)
C54 0.0245(14) 0.0326(16) 0.0342(15) 0.0163(12) 0.0008(12) -0.0006(11)
C55 0.051(2) 0.046(2) 0.0184(13) -0.0069(12) 0.0114(13) -0.0234(15)
C56 0.0279(16) 0.063(2) 0.0308(15) -0.0158(14) 0.0148(13) -0.0194(14)
C57 0.0327(17) 0.0300(17) 0.0481(19) -0.0062(14) -0.0182(14) 0.0060(13)
C58 0.0420(18) 0.0314(17) 0.0380(17) 0.0112(13) 0.0168(14) -0.0017(13)
C59 0.0323(16) 0.047(2) 0.0242(14) 0.0130(13) -0.0084(12) -0.0067(14)

loop_
_atom_type_symbol
_atom_type_description
_atom_type_scat_dispersion_real
_atom_type_scat_dispersion_imag
_atom_type_scat_source
C C 0.0033 0.0016 'International Tables Vol C Tables 4.2.6.8 and 6.1.1.4'
H H 0.0000 0.0000 'International Tables Vol C Tables 4.2.6.8 and 6.1.1.4'
N N 0.0061 0.0033 'International Tables Vol C Tables 4.2.6.8 and 6.1.1.4'
Si Si 0.0817 0.0704 'International Tables Vol C Tables 4.2.6.8 and 6.1.1.4'
S S 0.1246 0.1234 'International Tables Vol C Tables 4.2.6.8 and 6.1.1.4'
K K 0.2009 0.2494 'International Tables Vol C Tables 4.2.6.8 and 6.1.1.4'
U U -9.6767 9.6646 'International Tables Vol C Tables 4.2.6.8 and 6.1.1.4'
O O 0.0106 0.0060 'International Tables Vol C Tables 4.2.6.8 and 6.1.1.4'

loop_
_geom_angle_atom_site_label_1
_geom_angle_atom_site_label_2
_geom_angle_atom_site_label_3
_geom_angle
N3 U1 N1 118.24(7)
N3 U1 N2 116.57(7)
N1 U1 N2 115.43(7)
N3 U1 S1 101.55(5)
N1 U1 S1 99.79(5)
N2 U1 S1 100.19(5)
N6 U2 N4 115.95(7)
N6 U2 N5 117.09(7)
N4 U2 N5 117.51(7)
N6 U2 S2 99.11(5)
N4 U2 S2 99.54(5)
N5 U2 S2 102.33(5)
O3 K2 O6 119.61(6)
O3 K2 O4 59.73(5)
O6 K2 O4 60.14(5)
O3 K2 O5 58.58(5)
O6 K2 O5 157.96(6)
O4 K2 O5 115.53(5)
O3 K2 O1 147.19(6)
O6 K2 O1 59.10(5)
O4 K2 O1 111.91(5)
O5 K2 O1 109.27(5)
O3 K2 O2 116.74(5)
O6 K2 O2 116.68(5)
O4 K2 O2 158.38(5)
O5 K2 O2 58.32(5)
O1 K2 O2 58.08(5)
O3 K2 S2 82.66(4)
O6 K2 S2 91.53(4)
O4 K2 S2 79.20(4)
O5 K2 S2 109.30(4)
O1 K2 S2 128.88(4)
O2 K2 S2 122.31(4)
N2 Si4 C55 112.94(13)
N2 Si4 C57 108.81(12)
C55 Si4 C57 107.31(17)
N2 Si4 C5 115.29(12)
C55 Si4 C5 106.39(13)
C57 Si4 C5 105.58(15)
N5 Si11 C52 111.73(13)
N5 Si11 C25 110.16(12)
C52 Si11 C25 109.00(15)
N5 Si11 C24 114.32(12)
C52 Si11 C24 106.69(14)
C25 Si11 C24 104.59(14)
O10 K1 O8 120.02(6)
O10 K1 O9 120.52(6)
O8 K1 O9 118.43(6)
O10 K1 O11 59.93(6)
O8 K1 O11 166.87(6)
O9 K1 O11 60.67(6)
O10 K1 O7 60.24(6)
O8 K1 O7 60.26(5)
O9 K1 O7 162.93(6)
O11 K1 O7 116.25(6)
O10 K1 O12 168.31(6)
O8 K1 O12 59.58(5)
O9 K1 O12 58.88(6)
O11 K1 O12 117.43(6)
O7 K1 O12 116.46(5)
O10 K1 S1 90.18(4)
O8 K1 S1 94.59(4)
O9 K1 S1 95.41(4)
O11 K1 S1 98.54(4)
O7 K1 S1 101.65(4)
O12 K1 S1 101.51(4)
N6 Si9 C27 112.90(11)
N6 Si9 C26 110.74(11)
C27 Si9 C26 109.14(13)
N6 Si9 C54 113.40(11)
C27 Si9 C54 105.17(13)
C26 Si9 C54 105.03(14)
C38 O1 C65 111.65(19)
C38 O1 K2 114.41(14)
C65 O1 K2 117.73(13)
C40 O6 C39 112.25(19)
C40 O6 K2 116.37(13)
C39 O6 K2 116.69(14)
C31 O4 C41 112.52(18)
C31 O4 K2 109.07(14)
C41 O4 K2 104.90(14)
U2 S2 K2 148.98(3)
N3 Si6 C10 112.40(11)
N3 Si6 C9 109.64(11)
C10 Si6 C9 107.28(13)
N3 Si6 C11 115.18(12)
C10 Si6 C11 106.91(13)
C9 Si6 C11 104.90(13)
N2 Si3 C6 113.12(12)
N2 Si3 C8 113.85(12)
C6 Si3 C8 104.90(14)
N2 Si3 C7 109.22(11)
C6 Si3 C7 110.25(14)
C8 Si3 C7 105.14(14)
U1 S1 K1 178.16(3)
N6 Si10 C30 112.67(13)
N6 Si10 C28 115.26(11)
C30 Si10 C28 107.43(14)
N6 Si10 C29 108.84(11)
C30 Si10 C29 107.42(16)
C28 Si10 C29 104.67(14)
N4 Si8 C20 110.76(11)
N4 Si8 C18 112.49(12)
C20 Si8 C18 106.79(13)
N4 Si8 C19 114.08(11)
C20 Si8 C19 105.75(13)
C18 Si8 C19 106.48(13)
N1 Si2 C3 112.02(12)
N1 Si2 C56 111.96(12)
C3 Si2 C56 106.49(15)
N1 Si2 C4 115.14(13)
C3 Si2 C4 107.17(13)
C56 Si2 C4 103.35(15)
N4 Si7 C17 113.52(12)
N4 Si7 C16 112.37(12)
C17 Si7 C16 106.34(14)
N4 Si7 C15 110.98(11)
C17 Si7 C15 103.73(13)
C16 Si7 C15 109.45(13)
N5 Si12 C21 110.40(11)
N5 Si12 C23 114.74(12)
C21 Si12 C23 104.51(12)
N5 Si12 C22 112.11(11)
C21 Si12 C22 107.39(13)
C23 Si12 C22 107.18(12)
N3 Si5 C14 112.33(11)
N3 Si5 C13 110.42(11)
C14 Si5 C13 108.51(13)
N3 Si5 C12 112.86(11)
C14 Si5 C12 107.47(12)
C13 Si5 C12 104.89(12)
N1 Si1 C59 111.96(13)
N1 Si1 C2 111.47(12)
C59 Si1 C2 108.70(14)
N1 Si1 C1 112.78(14)
C59 Si1 C1 106.99(17)
C2 Si1 C1 104.55(14)
C53 O10 C58 112.8(2)
C53 O10 K1 120.16(18)
C58 O10 K1 119.51(16)
O4 C31 C32 108.53(19)
O4 C31 H153 110.0
C32 C31 H153 110.0
O4 C31 H152 110.0
C32 C31 H152 110.0
H153 C31 H152 108.4
Si5 C13 H41 109.5
Si5 C13 H42 109.5
H41 C13 H42 109.5
Si5 C13 H40 109.5
H41 C13 H40 109.5
H42 C13 H40 109.5
O2 C37 C65 109.6(2)
O2 C37 H140 109.8
C65 C37 H140 109.8
O2 C37 H141 109.8
C65 C37 H141 109.8
H140 C37 H141 108.2
C37 O2 C36 110.65(19)
C37 O2 K2 115.68(14)
C36 O2 K2 116.28(15)
Si3 C8 H38 109.5
Si3 C8 H37 109.5
H38 C8 H37 109.5
Si3 C8 H39 109.5
H38 C8 H39 109.5
H37 C8 H39 109.5
Si10 C28 H64 109.5
Si10 C28 H63 109.5
H64 C28 H63 109.5
Si10 C28 H62 109.5
H64 C28 H62 109.5
H63 C28 H62 109.5
Si1 C2 H6 109.5
Si1 C2 H5 109.5
H6 C2 H5 109.5
Si1 C2 H4 109.5
H6 C2 H4 109.5
H5 C2 H4 109.5
O3 C32 C31 107.8(2)
O3 C32 H130 110.1
C31 C32 H130 110.1
O3 C32 H131 110.1
C31 C32 H131 110.1
H130 C32 H131 108.5
Si6 C10 H20 109.5
Si6 C10 H21 109.5
H20 C10 H21 109.5
Si6 C10 H19 109.5
H20 C10 H19 109.5
H21 C10 H19 109.5
Si8 C20 H72 109.5
Si8 C20 H71 109.5
H72 C20 H71 109.5
Si8 C20 H70 109.5
H72 C20 H70 109.5
H71 C20 H70 109.5
Si3 C6 H43 109.5
Si3 C6 H45 109.5
H43 C6 H45 109.5
Si3 C6 H44 109.5
H43 C6 H44 109.5
H45 C6 H44 109.5
Si4 C5 H33 109.5
Si4 C5 H32 109.5
H33 C5 H32 109.5
Si4 C5 H31 109.5
H33 C5 H31 109.5
H32 C5 H31 109.5
O12 C47 C46 107.8(2)
O12 C47 H113 110.2
C46 C47 H113 110.2
O12 C47 H112 110.2
C46 C47 H112 110.2
H113 C47 H112 108.5
Si12 C22 H86 109.5
Si12 C22 H87 109.5
H86 C22 H87 109.5
Si12 C22 H85 109.5
H86 C22 H85 109.5
H87 C22 H85 109.5
O7 C44 C45 108.9(2)
O7 C44 H118 109.9
C45 C44 H118 109.9
O7 C44 H119 109.9
C45 C44 H119 109.9
H118 C44 H119 108.3
Si10 C29 H66 109.5
Si10 C29 H61 109.5
H66 C29 H61 109.5
Si10 C29 H65 109.5
H66 C29 H65 109.5
H61 C29 H65 109.5
Si9 C26 H69 109.5
Si9 C26 H68 109.5
H69 C26 H68 109.5
Si9 C26 H67 109.5
H69 C26 H67 109.5
H68 C26 H67 109.5
O4 C41 C40 107.93(19)
O4 C41 H151 110.1
C40 C41 H151 110.1
O4 C41 H150 110.1
C40 C41 H150 110.1
H151 C41 H150 108.4
Si6 C11 H26 109.5
Si6 C11 H25 109.5
H26 C11 H25 109.5
Si6 C11 H27 109.5
H26 C11 H27 109.5
H25 C11 H27 109.5
Si1 C1 H2 109.5
Si1 C1 H3 109.5
H2 C1 H3 109.5
Si1 C1 H1 109.5
H2 C1 H1 109.5
H3 C1 H1 109.5
Si5 C12 H50 109.5
Si5 C12 H51 109.5
H50 C12 H51 109.5
Si5 C12 H49 109.5
H50 C12 H49 109.5
H51 C12 H49 109.5
Si2 C4 H10 109.5
Si2 C4 H12 109.5
H10 C4 H12 109.5
Si2 C4 H11 109.5
H10 C4 H11 109.5
H12 C4 H11 109.5
O8 C45 C44 108.5(2)
O8 C45 H117 110.0
C44 C45 H117 110.0
O8 C45 H115 110.0
C44 C45 H115 110.0
H117 C45 H115 108.4
Si9 C27 H52 109.5
Si9 C27 H53 109.5
H52 C27 H53 109.5
Si9 C27 H54 109.5
H52 C27 H54 109.5
H53 C27 H54 109.5
O1 C65 C37 108.7(2)
O1 C65 H143 109.9
C37 C65 H143 109.9
O1 C65 H142 109.9
C37 C65 H142 109.9
H143 C65 H142 108.3
Si5 C14 H48 109.5
Si5 C14 H46 109.5
H48 C14 H46 109.5
Si5 C14 H47 109.5
H48 C14 H47 109.5
H46 C14 H47 109.5
O11 C51 C50 108.5(2)
O11 C51 H129 110.0
C50 C51 H129 110.0
O11 C51 H128 110.0
C50 C51 H128 110.0
H129 C51 H128 108.4
O5 C35 C36 108.1(2)
O5 C35 H137 110.1
C36 C35 H137 110.1
O5 C35 H136 110.1
C36 C35 H136 110.1
H137 C35 H136 108.4
O6 C40 C41 108.69(19)
O6 C40 H149 110.0
C41 C40 H149 110.0
O6 C40 H148 110.0
C41 C40 H148 110.0
H149 C40 H148 108.3
O6 C39 C38 109.6(2)
O6 C39 H146 109.8
C38 C39 H146 109.8
O6 C39 H147 109.8
C38 C39 H147 109.8
H146 C39 H147 108.2
O3 C33 C34 108.6(2)
O3 C33 H133 110.0
C34 C33 H133 110.0
O3 C33 H132 110.0
C34 C33 H132 110.0
H133 C33 H132 108.4
Si10 C30 H58 109.5
Si10 C30 H60 109.5
H58 C30 H60 109.5
Si10 C30 H59 109.5
H58 C30 H59 109.5
H60 C30 H59 109.5
Si8 N4 Si7 120.12(12)
Si8 N4 U2 125.59(10)
Si7 N4 U2 114.05(10)
O8 C46 C47 108.1(2)
O8 C46 H114 110.1
C47 C46 H114 110.1
O8 C46 H116 110.1
C47 C46 H116 110.1
H114 C46 H116 108.4
Si12 N5 Si11 120.98(12)
Si12 N5 U2 121.79(11)
Si11 N5 U2 116.99(10)
Si12 C23 H73 109.5
Si12 C23 H75 109.5
H73 C23 H75 109.5
Si12 C23 H74 109.5
H73 C23 H74 109.5
H75 C23 H74 109.5
Si7 C15 H94 109.5
Si7 C15 H95 109.5
H94 C15 H95 109.5
Si7 C15 H96 109.5
H94 C15 H96 109.5
H95 C15 H96 109.5
Si6 C9 H23 109.5
Si6 C9 H24 109.5
H23 C9 H24 109.5
Si6 C9 H22 109.5
H23 C9 H22 109.5
H24 C9 H22 109.5
O7 C43 C58 109.5(2)
O7 C43 H121 109.8
C58 C43 H121 109.8
O7 C43 H120 109.8
C58 C43 H120 109.8
H121 C43 H120 108.2
Si7 C16 H91 109.5
Si7 C16 H93 109.5
H91 C16 H93 109.5
Si7 C16 H92 109.5
H91 C16 H92 109.5
H93 C16 H92 109.5
O1 C38 C39 109.0(2)
O1 C38 H145 109.9
C39 C38 H145 109.9
O1 C38 H144 109.9
C39 C38 H144 109.9
H145 C38 H144 108.3
Si11 C25 H97 109.5
Si11 C25 H99 109.5
H97 C25 H99 109.5
Si11 C25 H98 109.5
H97 C25 H98 109.5
H99 C25 H98 109.5
C45 O8 C46 112.3(2)
C45 O8 K1 117.34(15)
C46 O8 K1 119.60(15)
Si3 C7 H7A 109.5
Si3 C7 H7B 109.5
H7A C7 H7B 109.5
Si3 C7 H7C 109.5
H7A C7 H7C 109.5
H7B C7 H7C 109.5
Si4 N2 Si3 123.08(12)
Si4 N2 U1 119.05(10)
Si3 N2 U1 117.80(10)
Si6 N3 Si5 120.68(12)
Si6 N3 U1 121.65(10)
Si5 N3 U1 117.40(10)
O9 C50 C51 108.9(2)
O9 C50 H106 109.9
C51 C50 H106 109.9
O9 C50 H107 109.9
C51 C50 H107 109.9
H106 C50 H107 108.3
O5 C34 C33 109.4(2)
O5 C34 H135 109.8
C33 C34 H135 109.8
O5 C34 H134 109.8
C33 C34 H134 109.8
H135 C34 H134 108.3
C35 O5 C34 112.2(2)
C35 O5 K2 109.59(15)
C34 O5 K2 113.05(15)
O11 C42 C53 108.7(2)
O11 C42 H126 110.0
C53 C42 H126 110.0
O11 C42 H127 110.0
C53 C42 H127 110.0
H126 C42 H127 108.3
Si8 C18 H77 109.5
Si8 C18 H78 109.5
H77 C18 H78 109.5
Si8 C18 H76 109.5
H77 C18 H76 109.5
H78 C18 H76 109.5
Si12 C21 H84 109.5
Si12 C21 H83 109.5
H84 C21 H83 109.5
Si12 C21 H82 109.5
H84 C21 H82 109.5
H83 C21 H82 109.5
O9 C49 C48 107.9(2)
O9 C49 H109 110.1
C48 C49 H109 110.1
O9 C49 H108 110.1
C48 C49 H108 110.1
H109 C49 H108 108.4
Si7 C17 H89 109.5
Si7 C17 H90 109.5
H89 C17 H90 109.5
Si7 C17 H88 109.5
H89 C17 H88 109.5
H90 C17 H88 109.5
Si8 C19 H81 109.5
Si8 C19 H79 109.5
H81 C19 H79 109.5
Si8 C19 H80 109.5
H81 C19 H80 109.5
H79 C19 H80 109.5
Si2 C3 H18 109.5
Si2 C3 H16 109.5
H18 C3 H16 109.5
Si2 C3 H17 109.5
H18 C3 H17 109.5
H16 C3 H17 109.5
Si11 C24 H103 109.5
Si11 C24 H105 109.5
H103 C24 H105 109.5
Si11 C24 H104 109.5
H103 C24 H104 109.5
H105 C24 H104 109.5
O12 C48 C49 107.8(2)
O12 C48 H110 110.1
C49 C48 H110 110.1
O12 C48 H111 110.1
C49 C48 H111 110.1
H110 C48 H111 108.5
O2 C36 C35 109.7(2)
O2 C36 H139 109.7
C35 C36 H139 109.7
O2 C36 H138 109.7
C35 C36 H138 109.7
H139 C36 H138 108.2
C51 O11 C42 112.4(2)
C51 O11 K1 110.60(17)
C42 O11 K1 109.49(16)
C33 O3 C32 113.2(2)
C33 O3 K2 120.54(15)
C32 O3 K2 118.33(14)
C47 O12 C48 112.1(2)
C47 O12 K1 107.46(14)
C48 O12 K1 111.61(16)
C50 O9 C49 112.7(2)
C50 O9 K1 115.64(17)
C49 O9 K1 119.13(15)
Si10 N6 Si9 120.19(11)
Si10 N6 U2 116.46(10)
Si9 N6 U2 122.95(10)
C44 O7 C43 111.2(2)
C44 O7 K1 111.66(15)
C43 O7 K1 109.16(16)
Si2 N1 Si1 119.76(11)
Si2 N1 U1 123.12(11)
Si1 N1 U1 116.89(10)
Si11 C52 H100 109.5
Si11 C52 H101 109.5
H100 C52 H101 109.5
Si11 C52 H102 109.5
H100 C52 H102 109.5
H101 C52 H102 109.5
O10 C53 C42 108.4(2)
O10 C53 H125 110.0
C42 C53 H125 110.0
O10 C53 H124 110.0
C42 C53 H124 110.0
H125 C53 H124 108.4
Si9 C54 H56 109.5
Si9 C54 H55 109.5
H56 C54 H55 109.5
Si9 C54 H57 109.5
H56 C54 H57 109.5
H55 C54 H57 109.5
Si4 C55 H36 109.5
Si4 C55 H34 109.5
H36 C55 H34 109.5
Si4 C55 H35 109.5
H36 C55 H35 109.5
H34 C55 H35 109.5
Si2 C56 H13 109.5
Si2 C56 H14 109.5
H13 C56 H14 109.5
Si2 C56 H15 109.5
H13 C56 H15 109.5
H14 C56 H15 109.5
Si4 C57 H28 109.5
Si4 C57 H29 109.5
H28 C57 H29 109.5
Si4 C57 H30 109.5
H28 C57 H30 109.5
H29 C57 H30 109.5
O10 C58 C43 108.2(2)
O10 C58 H122 110.1
C43 C58 H122 110.1
O10 C58 H123 110.1
C43 C58 H123 110.1
H122 C58 H123 108.4
Si1 C59 H8 109.5
Si1 C59 H7 109.5
H8 C59 H7 109.5
Si1 C59 H9 109.5
H8 C59 H9 109.5
H7 C59 H9 109.5

loop_
_geom_bond_atom_site_label_1
_geom_bond_atom_site_label_2
_geom_bond_distance
U1 N3 2.2967(19)
U1 N1 2.3003(18)
U1 N2 2.3098(19)
U1 S1 2.4463(6)
U2 N6 2.2947(18)
U2 N4 2.310(2)
U2 N5 2.3122(19)
U2 S2 2.4513(6)
K2 O3 2.7877(19)
K2 O6 2.8322(18)
K2 O4 2.8426(18)
K2 O5 2.8561(18)
K2 O1 2.8656(17)
K2 O2 2.9199(18)
K2 S2 3.1551(8)
Si4 N2 1.721(2)
Si4 C55 1.874(3)
Si4 C57 1.876(3)
Si4 C5 1.877(3)
Si11 N5 1.731(2)
Si11 C52 1.864(3)
Si11 C25 1.872(3)
Si11 C24 1.882(3)
K1 O10 2.742(2)
K1 O8 2.7568(19)
K1 O9 2.7754(19)
K1 O11 2.831(2)
K1 O7 2.8455(18)
K1 O12 2.8795(19)
K1 S1 3.0684(8)
Si9 N6 1.733(2)
Si9 C27 1.873(3)
Si9 C26 1.875(3)
Si9 C54 1.881(3)
O1 C38 1.424(3)
O1 C65 1.425(3)
O6 C40 1.427(3)
O6 C39 1.428(3)
O4 C31 1.416(3)
O4 C41 1.426(3)
Si6 N3 1.729(2)
Si6 C10 1.870(3)
Si6 C9 1.881(3)
Si6 C11 1.887(3)
Si3 N2 1.729(2)
Si3 C6 1.867(3)
Si3 C8 1.878(3)
Si3 C7 1.885(3)
Si10 N6 1.7256(19)
Si10 C30 1.869(3)
Si10 C28 1.871(3)
Si10 C29 1.878(3)
Si8 N4 1.727(2)
Si8 C20 1.873(3)
Si8 C18 1.874(3)
Si8 C19 1.878(3)
Si2 N1 1.722(2)
Si2 C3 1.871(3)
Si2 C56 1.875(3)
Si2 C4 1.882(3)
Si7 N4 1.729(2)
Si7 C17 1.876(3)
Si7 C16 1.879(3)
Si7 C15 1.885(3)
Si12 N5 1.727(2)
Si12 C21 1.878(3)
Si12 C23 1.878(3)
Si12 C22 1.879(3)
Si5 N3 1.733(2)
Si5 C14 1.870(3)
Si5 C13 1.879(3)
Si5 C12 1.880(3)
Si1 N1 1.732(2)
Si1 C59 1.872(3)
Si1 C2 1.876(3)
Si1 C1 1.884(3)
O10 C53 1.417(4)
O10 C58 1.425(4)
C31 C32 1.496(4)
C31 H153 0.9700
C31 H152 0.9700
C13 H41 0.9600
C13 H42 0.9600
C13 H40 0.9600
C37 O2 1.424(3)
C37 C65 1.503(4)
C37 H140 0.9700
C37 H141 0.9700
O2 C36 1.431(3)
C8 H38 0.9600
C8 H37 0.9600
C8 H39 0.9600
C28 H64 0.9600
C28 H63 0.9600
C28 H62 0.9600
C2 H6 0.9600
C2 H5 0.9600
C2 H4 0.9600
C32 O3 1.426(3)
C32 H130 0.9700
C32 H131 0.9700
C10 H20 0.9600
C10 H21 0.9600
C10 H19 0.9600
C20 H72 0.9600
C20 H71 0.9600
C20 H70 0.9600
C6 H43 0.9600
C6 H45 0.9600
C6 H44 0.9600
C5 H33 0.9600
C5 H32 0.9600
C5 H31 0.9600
C47 O12 1.418(3)
C47 C46 1.503(4)
C47 H113 0.9700
C47 H112 0.9700
C22 H86 0.9600
C22 H87 0.9600
C22 H85 0.9600
C44 O7 1.415(3)
C44 C45 1.498(4)
C44 H118 0.9700
C44 H119 0.9700
C29 H66 0.9600
C29 H61 0.9600
C29 H65 0.9600
C26 H69 0.9600
C26 H68 0.9600
C26 H67 0.9600
C41 C40 1.505(4)
C41 H151 0.9700
C41 H150 0.9700
C11 H26 0.9600
C11 H25 0.9600
C11 H27 0.9600
C1 H2 0.9600
C1 H3 0.9600
C1 H1 0.9600
C12 H50 0.9600
C12 H51 0.9600
C12 H49 0.9600
C4 H10 0.9600
C4 H12 0.9600
C4 H11 0.9600
C45 O8 1.417(3)
C45 H117 0.9700
C45 H115 0.9700
C27 H52 0.9600
C27 H53 0.9600
C27 H54 0.9600
C65 H143 0.9700
C65 H142 0.9700
C14 H48 0.9600
C14 H46 0.9600
C14 H47 0.9600
C51 O11 1.421(4)
C51 C50 1.487(5)
C51 H129 0.9700
C51 H128 0.9700
C35 O5 1.410(3)
C35 C36 1.496(4)
C35 H137 0.9700
C35 H136 0.9700
C40 H149 0.9700
C40 H148 0.9700
C39 C38 1.482(4)
C39 H146 0.9700
C39 H147 0.9700
C33 O3 1.419(3)
C33 C34 1.477(4)
C33 H133 0.9700
C33 H132 0.9700
C30 H58 0.9600
C30 H60 0.9600
C30 H59 0.9600
C46 O8 1.421(3)
C46 H114 0.9700
C46 H116 0.9700
C23 H73 0.9600
C23 H75 0.9600
C23 H74 0.9600
C15 H94 0.9600
C15 H95 0.9600
C15 H96 0.9600
C9 H23 0.9600
C9 H24 0.9600
C9 H22 0.9600
C43 O7 1.421(4)
C43 C58 1.495(5)
C43 H121 0.9700
C43 H120 0.9700
C16 H91 0.9600
C16 H93 0.9600
C16 H92 0.9600
C38 H145 0.9700
C38 H144 0.9700
C25 H97 0.9600
C25 H99 0.9600
C25 H98 0.9600
C7 H7A 0.9600
C7 H7B 0.9600
C7 H7C 0.9600
C50 O9 1.417(3)
C50 H106 0.9700
C50 H107 0.9700
C34 O5 1.429(3)
C34 H135 0.9700
C34 H134 0.9700
C42 O11 1.423(4)
C42 C53 1.504(5)
C42 H126 0.9700
C42 H127 0.9700
C18 H77 0.9600
C18 H78 0.9600
C18 H76 0.9600
C21 H84 0.9600
C21 H83 0.9600
C21 H82 0.9600
C49 O9 1.419(4)
C49 C48 1.487(4)
C49 H109 0.9700
C49 H108 0.9700
C17 H89 0.9600
C17 H90 0.9600
C17 H88 0.9600
C19 H81 0.9600
C19 H79 0.9600
C19 H80 0.9600
C3 H18 0.9600
C3 H16 0.9600
C3 H17 0.9600
C24 H103 0.9600
C24 H105 0.9600
C24 H104 0.9600
C48 O12 1.424(3)
C48 H110 0.9700
C48 H111 0.9700
C36 H139 0.9700
C36 H138 0.9700
C52 H100 0.9600
C52 H101 0.9600
C52 H102 0.9600
C53 H125 0.9700
C53 H124 0.9700
C54 H56 0.9600
C54 H55 0.9600
C54 H57 0.9600
C55 H36 0.9600
C55 H34 0.9600
C55 H35 0.9600
C56 H13 0.9600
C56 H14 0.9600
C56 H15 0.9600
C57 H28 0.9600
C57 H29 0.9600
C57 H30 0.9600
C58 H122 0.9700
C58 H123 0.9700
C59 H8 0.9600
C59 H7 0.9600
C59 H9 0.9600
